data_2103342
loop_
_publ_author_name
'Marsh, Richard E.'

_publ_section_title
;
 The space groups of point group <i>C</i>~3~: some corrections, some
 comments
;
_journal_issue 5
_journal_name_full 'Acta Crystallographica Section B'
_journal_page_first 893
_journal_page_last 899
_journal_paper_doi 10.1107/S0108768102011758
_journal_volume 58
_journal_year 2002
_chemical_formula_moiety 'C16 H29 N3 O6'
_chemical_formula_sum 'C16 H29 N3 O6'
_symmetry_cell_setting hexagonal
_symmetry_space_group_name_H-M 'P 63/m'
_cell_angle_alpha 90.00
_cell_angle_beta 90.00
_cell_angle_gamma 120.00
_cell_formula_units_Z 2
_cell_length_a 11.239
_cell_length_b 11.239
_cell_length_c 8.840
_cell_volume 967.026
_cod_data_source_file bk0117.cif
_cod_data_source_block HONNAZ
_cod_depositor_comments
;
 Adding the _cell_formula_units_Z and _chemical_formula_moiety data items
 after consulting the original publication.

 Antanas Vaitkus,
 2017-08-03
;
_cod_database_code 2103342

loop_
_atom_site_label
_atom_site_fract_x
_atom_site_fract_y
_atom_site_fract_z
C1 0.3333 0.6667 0.25
N 0.2430 0.7118 0.25
C2 0.1017 0.6306 0.25
O1 0.0376 0.5062 0.25
O2 0.0485 0.7130 0.25
C3 -0.1023 0.6565 0.25
C4 -0.1134 0.7852 0.25
C5 -0.1642 0.5748 0.1074
H2 -0.0694 0.8384 0.3386
H4 -0.2084 0.7604 0.25
H5 -0.1566 0.4936 0.1088
H6 -0.2594 0.5492 0.1014
H7 -0.1162 0.6298 0.0210
